data_7151057
loop_
_publ_author_name
'Tamm, Matthias'
'Petrovic, Dejan'
'Randoll, S\"oren'
'Beer, Stephan'
'Bannenberg, Thomas'
'Jones, Peter G.'
'Grunenberg, J\"org'

_publ_section_title
;
 Structural and theoretical investigation of
 2-iminoimidazolines--carbene analogues of iminophosphoranes.
;
_journal_issue 3
_journal_name_full 'Organic &amp; biomolecular chemistry'
_journal_page_first 523
_journal_page_last 530
_journal_paper_doi 10.1039/b615418b
_journal_volume 5
_journal_year 2007
_chemical_formula_moiety 'C15 H33 N3 Si2'
_chemical_formula_sum 'C15 H33 N3 Si2'
_chemical_formula_weight 311.62
_chemical_name_systematic
;
?
;
_space_group_IT_number 14
_symmetry_cell_setting monoclinic
_symmetry_space_group_name_Hall '-P 2yn'
_symmetry_space_group_name_H-M 'P 1 21/n 1'
_atom_sites_solution_hydrogens geom
_atom_sites_solution_primary direct
_atom_sites_solution_secondary difmap
_audit_creation_method SHELXL-97
_cell_angle_alpha 90
_cell_angle_beta 103.035(6)
_cell_angle_gamma 90
_cell_formula_units_Z 4
_cell_length_a 11.259(2)
_cell_length_b 9.8467(18)
_cell_length_c 18.752(3)
_cell_measurement_reflns_used 5943
_cell_measurement_temperature 133
_cell_measurement_theta_max 30.01
_cell_measurement_theta_min 2.35
_cell_volume 2025.4(6)
_computing_cell_refinement 'Bruker SAINT'
_computing_data_collection 'Bruker SMART'
_computing_data_reduction 'Bruker SAINT'
_computing_molecular_graphics 'PLATON (Spek, 2003)'
_computing_publication_material 'PLATON (Spek, 2003)'
_computing_structure_refinement 'SHELXL97 (Sheldrick, 1998)'
_computing_structure_solution 'SHELXS-97 (Sheldrick, 1990)'
_diffrn_ambient_temperature 133(2)
_diffrn_detector ' CCD plate '
_diffrn_detector_area_resol_mean 8.192
_diffrn_measured_fraction_theta_full 0.999
_diffrn_measured_fraction_theta_max 0.999
_diffrn_measurement_device_type 'Bruker SMART 1000 CCD'
_diffrn_measurement_method \w-scan
_diffrn_radiation_monochromator graphite
_diffrn_radiation_source 'fine-focus sealed tube'
_diffrn_radiation_type MoK\a
_diffrn_radiation_wavelength 0.71073
_diffrn_reflns_av_R_equivalents 0.0727
_diffrn_reflns_av_sigmaI/netI 0.0493
_diffrn_reflns_limit_h_max 14
_diffrn_reflns_limit_h_min -14
_diffrn_reflns_limit_k_max 12
_diffrn_reflns_limit_k_min -12
_diffrn_reflns_limit_l_max 23
_diffrn_reflns_limit_l_min -23
_diffrn_reflns_number 17512
_diffrn_reflns_theta_full 26.00
_diffrn_reflns_theta_max 26.37
_diffrn_reflns_theta_min 1.94
_diffrn_standards_decay_% 0
_exptl_absorpt_coefficient_mu 0.172
_exptl_absorpt_correction_type none
_exptl_crystal_colour colourless
_exptl_crystal_density_diffrn 1.022
_exptl_crystal_density_meas ?
_exptl_crystal_density_method .
_exptl_crystal_description needle
_exptl_crystal_F_000 688
_exptl_crystal_size_max 0.50
_exptl_crystal_size_mid 0.15
_exptl_crystal_size_min 0.10
_refine_diff_density_max 0.393
_refine_diff_density_min -0.284
_refine_diff_density_rms 0.064
_refine_ls_extinction_method none
_refine_ls_goodness_of_fit_ref 1.127
_refine_ls_hydrogen_treatment 'rigid methyls, other riding'
_refine_ls_matrix_type full
_refine_ls_number_parameters 191
_refine_ls_number_reflns 4145
_refine_ls_number_restraints 0
_refine_ls_restrained_S_all 1.127
_refine_ls_R_factor_all 0.0807
_refine_ls_R_factor_gt 0.0633
_refine_ls_shift/su_max 0.000
_refine_ls_shift/su_mean 0.000
_refine_ls_structure_factor_coef Fsqd
_refine_ls_weighting_details 'w=1/[\s^2^(Fo^2^)+(Fo^2^)+(0.0349P)^2^+3.7145P] where P=(Fo^2^+2Fc^2^)/3'
_refine_ls_weighting_scheme calc
_refine_ls_wR_factor_gt 0.1509
_refine_ls_wR_factor_ref 0.1581
_reflns_number_gt 3184
_reflns_number_total 4145
_reflns_threshold_expression >2sigma(I)
_cod_data_source_file b615418b.txt
_cod_data_source_block sran10x
_cod_depositor_comments
;
The following automatic conversions were performed:
'_symmetry_cell_setting' value 'Monoclinic' changed to 'monoclinic'
according to '/home/saulius/struct/CIF-dictionaries/cif_core.dic'
dictionary named 'cif_core.dic' version 2.4.1 from 2010-06-29.

Automatic conversion script
Id: cif_fix_enum 1527 2010-12-29 10:47:43Z saulius 
;
_cod_original_sg_symbol_Hall '-P 2ync'
_cod_original_sg_symbol_H-M 'P 21/n'
_cod_database_code 7151057

loop_
_symmetry_equiv_pos_site_id
_symmetry_equiv_pos_as_xyz
1 x,y,z
2 1/2-x,1/2+y,1/2-z
3 -x,-y,-z
4 1/2+x,1/2-y,1/2+z

loop_
_atom_site_aniso_label
_atom_site_aniso_U_11
_atom_site_aniso_U_22
_atom_site_aniso_U_33
_atom_site_aniso_U_23
_atom_site_aniso_U_13
_atom_site_aniso_U_12
Si1 0.0396(5) 0.0293(5) 0.0313(5) 0.0107(4) 0.0015(4) 0.0032(4)
Si2 0.0355(5) 0.0255(4) 0.0239(4) 0.0073(3) 0.0017(3) -0.0017(4)
N1 0.0320(14) 0.0247(13) 0.0219(12) 0.0040(10) -0.0008(10) -0.0041(11)
N2 0.0241(12) 0.0183(11) 0.0173(11) 0.0006(9) 0.0027(9) -0.0020(9)
N3 0.0264(13) 0.0231(12) 0.0182(11) -0.0023(9) 0.0020(10) -0.0017(10)
C1 0.0235(14) 0.0235(14) 0.0157(13) -0.0020(11) 0.0040(11) 0.0005(11)
C2 0.0300(15) 0.0179(13) 0.0212(13) 0.0005(11) 0.0063(11) 0.0000(11)
C3 0.0318(16) 0.0195(14) 0.0259(14) -0.0010(11) 0.0050(12) -0.0030(12)
C4 0.0295(15) 0.0216(14) 0.0191(13) 0.0004(11) 0.0014(11) -0.0038(12)
C5 0.0343(18) 0.048(2) 0.0329(17) -0.0043(15) 0.0054(14) -0.0157(16)
C6 0.052(2) 0.0319(18) 0.0378(19) -0.0146(15) -0.0013(16) 0.0021(16)
C7 0.0262(15) 0.0294(15) 0.0210(14) -0.0034(12) -0.0027(12) -0.0023(12)
C8 0.046(2) 0.064(3) 0.0269(17) -0.0165(17) 0.0087(15) -0.0113(18)
C9 0.0288(16) 0.050(2) 0.0323(17) -0.0072(15) 0.0001(13) -0.0098(15)
C10 0.071(3) 0.062(3) 0.0296(18) 0.0174(18) -0.0095(18) -0.009(2)
C11 0.096(4) 0.132(5) 0.095(4) 0.054(4) 0.047(3) 0.079(4)
C12 0.098(4) 0.038(2) 0.066(3) 0.023(2) -0.009(3) -0.025(2)
C13 0.055(2) 0.071(3) 0.0286(18) 0.0119(18) 0.0155(17) 0.004(2)
C14 0.068(3) 0.0305(19) 0.068(3) 0.0219(19) -0.016(2) -0.0100(19)
C15 0.0374(18) 0.0341(18) 0.0361(17) 0.0050(15) -0.0011(14) 0.0062(14)

loop_
_atom_site_label
_atom_site_type_symbol
_atom_site_thermal_displace_type
_atom_site_fract_x
_atom_site_fract_y
_atom_site_fract_z
_atom_site_occupancy
_atom_site_U_iso_or_equiv
_atom_site_calc_flag
_atom_site_refinement_flags
Si1 Si Uani 0.66488(9) 0.82684(9) 0.38510(5) 1.000 0.0344(3) . .
Si2 Si Uani 0.87465(8) 0.34861(9) 0.65342(4) 1.000 0.0291(3) . .
N1 N Uani 0.7393(2) 0.7092(2) 0.44182(13) 1.000 0.0273(8) . .
N2 N Uani 0.8150(2) 0.5703(2) 0.54574(12) 1.000 0.0202(7) . .
N3 N Uani 0.6735(2) 0.4807(2) 0.45921(12) 1.000 0.0231(7) . .
C1 C Uani 0.7406(2) 0.5993(3) 0.47788(14) 1.000 0.0210(8) . .
C2 C Uani 0.7977(3) 0.4365(3) 0.56710(15) 1.000 0.0230(8) . .
C3 C Uani 0.7107(3) 0.3839(3) 0.51277(15) 1.000 0.0260(8) . .
C4 C Uani 0.9008(3) 0.6682(3) 0.58890(15) 1.000 0.0241(8) . .
C5 C Uani 1.0055(3) 0.6983(4) 0.55225(18) 1.000 0.0388(11) . .
C6 C Uani 0.8374(3) 0.7949(3) 0.60721(19) 1.000 0.0424(11) . .
C7 C Uani 0.5865(3) 0.4629(3) 0.38901(15) 1.000 0.0268(8) . .
C8 C Uani 0.6508(3) 0.4132(4) 0.33116(18) 1.000 0.0456(13) . .
C9 C Uani 0.4824(3) 0.3704(4) 0.39656(18) 1.000 0.0381(10) . .
C10 C Uani 0.6101(4) 0.7737(5) 0.28707(19) 1.000 0.0575(15) . .
C11 C Uani 0.5316(5) 0.8878(7) 0.4190(3) 1.000 0.104(3) . .
C12 C Uani 0.7706(5) 0.9716(4) 0.3832(3) 1.000 0.0717(18) . .
C13 C Uani 0.8180(4) 0.4210(5) 0.73155(19) 1.000 0.0506(13) . .
C14 C Uani 0.8340(4) 0.1655(4) 0.6400(2) 1.000 0.0605(15) . .
C15 C Uani 1.0437(3) 0.3635(3) 0.67155(18) 1.000 0.0374(10) . .
H3 H Uiso 0.67970 0.29400 0.51150 1.000 0.0310 calc R
H4 H Uiso 0.93740 0.62280 0.63650 1.000 0.0290 calc R
H5A H Uiso 1.04430 0.61300 0.54300 1.000 0.0580 calc R
H5B H Uiso 1.06550 0.75620 0.58440 1.000 0.0580 calc R
H5C H Uiso 0.97410 0.74530 0.50570 1.000 0.0580 calc R
H6A H Uiso 0.80340 0.84520 0.56210 1.000 0.0630 calc R
H6B H Uiso 0.89620 0.85230 0.64050 1.000 0.0630 calc R
H6C H Uiso 0.77150 0.76910 0.63090 1.000 0.0630 calc R
H7 H Uiso 0.55100 0.55400 0.37320 1.000 0.0320 calc R
H8A H Uiso 0.71930 0.47350 0.32950 1.000 0.0680 calc R
H8B H Uiso 0.59340 0.41300 0.28330 1.000 0.0680 calc R
H8C H Uiso 0.68120 0.32080 0.34320 1.000 0.0680 calc R
H9A H Uiso 0.51320 0.27790 0.40740 1.000 0.0570 calc R
H9B H Uiso 0.42000 0.37060 0.35070 1.000 0.0570 calc R
H9C H Uiso 0.44670 0.40310 0.43650 1.000 0.0570 calc R
H10A H Uiso 0.67690 0.72950 0.27020 1.000 0.0870 calc R
H10B H Uiso 0.58300 0.85390 0.25680 1.000 0.0870 calc R
H10C H Uiso 0.54200 0.71010 0.28300 1.000 0.0870 calc R
H11A H Uiso 0.46970 0.81610 0.41270 1.000 0.1550 calc R
H11B H Uiso 0.49710 0.96830 0.39120 1.000 0.1550 calc R
H11C H Uiso 0.55760 0.91110 0.47100 1.000 0.1550 calc R
H12A H Uiso 0.79170 1.01430 0.43160 1.000 0.1080 calc R
H12B H Uiso 0.73080 1.03840 0.34680 1.000 0.1080 calc R
H12C H Uiso 0.84490 0.93820 0.37020 1.000 0.1080 calc R
H13A H Uiso 0.83520 0.51870 0.73520 1.000 0.0760 calc R
H13B H Uiso 0.85930 0.37630 0.77710 1.000 0.0760 calc R
H13C H Uiso 0.72990 0.40620 0.72340 1.000 0.0760 calc R
H14A H Uiso 0.74590 0.15450 0.63430 1.000 0.0910 calc R
H14B H Uiso 0.87710 0.11360 0.68250 1.000 0.0910 calc R
H14C H Uiso 0.85760 0.13220 0.59590 1.000 0.0910 calc R
H15A H Uiso 1.07170 0.33460 0.62810 1.000 0.0560 calc R
H15B H Uiso 1.08070 0.30560 0.71310 1.000 0.0560 calc R
H15C H Uiso 1.06750 0.45820 0.68290 1.000 0.0560 calc R

loop_
_atom_type_symbol
_atom_type_description
_atom_type_scat_dispersion_real
_atom_type_scat_dispersion_imag
_atom_type_scat_source
Si Si 0.0817 0.0704 'International Tables Vol C Tables 4.2.6.8 and 6.1.1.4'
N N 0.0061 0.0033 'International Tables Vol C Tables 4.2.6.8 and 6.1.1.4'
H H 0.0000 0.0000 'International Tables Vol C Tables 4.2.6.8 and 6.1.1.4'
C C 0.0033 0.0016 'International Tables Vol C Tables 4.2.6.8 and 6.1.1.4'

loop_
_geom_angle_atom_site_label_1
_geom_angle_atom_site_label_2
_geom_angle_atom_site_label_3
_geom_angle
_geom_angle_site_symmetry_1
_geom_angle_site_symmetry_2
_geom_angle_site_symmetry_3
_geom_angle_publ_flag
N1 Si1 C10 116.01(17) . . . yes
N1 Si1 C11 109.6(2) . . . yes
N1 Si1 C12 108.23(19) . . . yes
C10 Si1 C11 108.3(2) . . . yes
C10 Si1 C12 105.4(2) . . . yes
C11 Si1 C12 109.2(3) . . . yes
C2 Si2 C13 109.24(17) . . . yes
C2 Si2 C14 106.24(15) . . . yes
C2 Si2 C15 112.15(15) . . . yes
C13 Si2 C14 111.0(2) . . . yes
C13 Si2 C15 110.05(17) . . . yes
C14 Si2 C15 108.10(17) . . . yes
Si1 N1 C1 150.9(2) . . . yes
C1 N2 C2 111.2(2) . . . yes
C1 N2 C4 123.8(2) . . . yes
C2 N2 C4 125.1(2) . . . yes
C1 N3 C3 109.8(2) . . . yes
C1 N3 C7 122.8(2) . . . yes
C3 N3 C7 127.2(2) . . . yes
N1 C1 N2 126.5(2) . . . yes
N1 C1 N3 129.7(2) . . . yes
N2 C1 N3 103.9(2) . . . yes
Si2 C2 N2 128.0(2) . . . yes
Si2 C2 C3 126.4(2) . . . yes
N2 C2 C3 105.6(2) . . . yes
N3 C3 C2 109.5(3) . . . yes
N2 C4 C5 111.0(2) . . . yes
N2 C4 C6 112.3(3) . . . yes
C5 C4 C6 113.2(3) . . . no
N3 C7 C8 110.6(3) . . . yes
N3 C7 C9 111.3(2) . . . yes
C8 C7 C9 112.2(3) . . . no
N3 C3 H3 125.00 . . . no
C2 C3 H3 125.00 . . . no
N2 C4 H4 107.00 . . . no
C5 C4 H4 107.00 . . . no
C6 C4 H4 107.00 . . . no
C4 C5 H5A 110.00 . . . no
C4 C5 H5B 109.00 . . . no
C4 C5 H5C 109.00 . . . no
H5A C5 H5B 110.00 . . . no
H5A C5 H5C 109.00 . . . no
H5B C5 H5C 109.00 . . . no
C4 C6 H6A 109.00 . . . no
C4 C6 H6B 110.00 . . . no
C4 C6 H6C 109.00 . . . no
H6A C6 H6B 110.00 . . . no
H6A C6 H6C 109.00 . . . no
H6B C6 H6C 109.00 . . . no
N3 C7 H7 108.00 . . . no
C8 C7 H7 108.00 . . . no
C9 C7 H7 108.00 . . . no
C7 C8 H8A 110.00 . . . no
C7 C8 H8B 109.00 . . . no
C7 C8 H8C 109.00 . . . no
H8A C8 H8B 109.00 . . . no
H8A C8 H8C 109.00 . . . no
H8B C8 H8C 109.00 . . . no
C7 C9 H9A 109.00 . . . no
C7 C9 H9B 109.00 . . . no
C7 C9 H9C 109.00 . . . no
H9A C9 H9B 110.00 . . . no
H9A C9 H9C 109.00 . . . no
H9B C9 H9C 109.00 . . . no
Si1 C10 H10A 109.00 . . . no
Si1 C10 H10B 109.00 . . . no
Si1 C10 H10C 109.00 . . . no
H10A C10 H10B 109.00 . . . no
H10A C10 H10C 110.00 . . . no
H10B C10 H10C 110.00 . . . no
Si1 C11 H11A 109.00 . . . no
Si1 C11 H11B 109.00 . . . no
Si1 C11 H11C 109.00 . . . no
H11A C11 H11B 109.00 . . . no
H11A C11 H11C 109.00 . . . no
H11B C11 H11C 109.00 . . . no
Si1 C12 H12A 109.00 . . . no
Si1 C12 H12B 109.00 . . . no
Si1 C12 H12C 109.00 . . . no
H12A C12 H12B 110.00 . . . no
H12A C12 H12C 109.00 . . . no
H12B C12 H12C 110.00 . . . no
Si2 C13 H13A 109.00 . . . no
Si2 C13 H13B 109.00 . . . no
Si2 C13 H13C 110.00 . . . no
H13A C13 H13B 109.00 . . . no
H13A C13 H13C 110.00 . . . no
H13B C13 H13C 109.00 . . . no
Si2 C14 H14A 109.00 . . . no
Si2 C14 H14B 110.00 . . . no
Si2 C14 H14C 109.00 . . . no
H14A C14 H14B 110.00 . . . no
H14A C14 H14C 109.00 . . . no
H14B C14 H14C 109.00 . . . no
Si2 C15 H15A 109.00 . . . no
Si2 C15 H15B 109.00 . . . no
Si2 C15 H15C 109.00 . . . no
H15A C15 H15B 109.00 . . . no
H15A C15 H15C 109.00 . . . no
H15B C15 H15C 110.00 . . . no

loop_
_geom_bond_atom_site_label_1
_geom_bond_atom_site_label_2
_geom_bond_distance
_geom_bond_site_symmetry_1
_geom_bond_site_symmetry_2
_geom_bond_publ_flag
Si1 N1 1.665(2) . . yes
Si1 C10 1.877(4) . . yes
Si1 C11 1.857(6) . . yes
Si1 C12 1.863(5) . . yes
Si2 C2 1.867(3) . . yes
Si2 C13 1.866(4) . . yes
Si2 C14 1.863(4) . . yes
Si2 C15 1.862(4) . . yes
N1 C1 1.274(4) . . yes
N2 C1 1.386(3) . . yes
N2 C2 1.403(4) . . yes
N2 C4 1.471(4) . . yes
N3 C1 1.392(3) . . yes
N3 C3 1.380(4) . . yes
N3 C7 1.463(4) . . yes
C2 C3 1.347(4) . . no
C4 C5 1.522(5) . . no
C4 C6 1.515(4) . . no
C7 C8 1.515(5) . . no
C7 C9 1.516(5) . . no
C3 H3 0.9500 . . no
C4 H4 1.0000 . . no
C5 H5A 0.9800 . . no
C5 H5B 0.9800 . . no
C5 H5C 0.9800 . . no
C6 H6A 0.9800 . . no
C6 H6B 0.9800 . . no
C6 H6C 0.9800 . . no
C7 H7 1.0000 . . no
C8 H8A 0.9800 . . no
C8 H8B 0.9800 . . no
C8 H8C 0.9800 . . no
C9 H9A 0.9800 . . no
C9 H9B 0.9800 . . no
C9 H9C 0.9800 . . no
C10 H10A 0.9800 . . no
C10 H10B 0.9800 . . no
C10 H10C 0.9800 . . no
C11 H11A 0.9800 . . no
C11 H11B 0.9800 . . no
C11 H11C 0.9800 . . no
C12 H12A 0.9800 . . no
C12 H12B 0.9800 . . no
C12 H12C 0.9800 . . no
C13 H13A 0.9800 . . no
C13 H13B 0.9800 . . no
C13 H13C 0.9800 . . no
C14 H14A 0.9800 . . no
C14 H14B 0.9800 . . no
C14 H14C 0.9800 . . no
C15 H15A 0.9800 . . no
C15 H15B 0.9800 . . no
C15 H15C 0.9800 . . no

loop_
_cod_related_entry_id
_cod_related_entry_database
_cod_related_entry_code
1 ChemSpider 17262923
